data_2241132
loop_
_publ_author_name
'Theppitak, Chatphorn'
'Chainok, Kittipong'

_publ_section_title
;
 Crystal structure of CdSO~4~(H~2~O): a redetermination
;
_journal_coeditor_code WM5211
_journal_issue 10
_journal_name_full 'Acta Crystallographica Section E'
_journal_page_first i8
_journal_page_last i9
_journal_paper_doi 10.1107/S2056989015016904
_journal_volume 71
_journal_year 2015
_chemical_formula_iupac 'Cd S O4 (H2 O)'
_chemical_formula_moiety 'Cd H2 O5 S'
_chemical_formula_sum 'Cd H2 O5 S'
_chemical_formula_weight 226.48
_chemical_name_common
;
Cadmium sulfate monohydrate
;
_chemical_name_systematic
;
Poly[(\m~2~-aqua)(\m~4~-sulfato)cadmium]
;
_space_group_crystal_system monoclinic
_space_group_IT_number 14
_space_group_name_Hall '-P 2ybc'
_space_group_name_H-M_alt 'P 1 21/c 1'
_symmetry_space_group_name_Hall '-P 2ybc'
_symmetry_space_group_name_H-M 'P 1 21/c 1'
_atom_sites_solution_hydrogens difmap
_atom_sites_solution_primary direct
_audit_creation_method
;
Olex2 1.2
;
_cell_angle_alpha 90
_cell_angle_beta 122.2440(10)
_cell_angle_gamma 90
_cell_formula_units_Z 4
_cell_length_a 7.6195(3)
_cell_length_b 7.4517(3)
_cell_length_c 8.1457(3)
_cell_measurement_reflns_used 9894
_cell_measurement_temperature 296
_cell_measurement_theta_max 30.52
_cell_measurement_theta_min 3.16
_cell_volume 391.17(3)
_computing_cell_refinement
;
SAINT (Bruker, 2014)
;
_computing_data_collection
;
APEX2 (Bruker, 2014)
;
_computing_data_reduction
;
SAINT (Bruker, 2014)
;
_computing_molecular_graphics
;
OLEX2 (Dolomanov <i>et al.</i>,  2009)
;
_computing_publication_material
;
OLEX2 (Dolomanov <i>et al.</i>,  2009) and publCIF (Westrip,
2010)
;
_computing_structure_refinement
;
SHELXL2014 (Sheldrick, 2015)
;
_computing_structure_solution 'coordinates taken from previous refinement'
_diffrn_ambient_temperature 296
_diffrn_detector_area_resol_mean 10.5
_diffrn_measured_fraction_theta_full 0.987
_diffrn_measured_fraction_theta_max 0.990
_diffrn_measurement_device 'four-circle KAPPA diffractometer'
_diffrn_measurement_device_type 'Bruker APEXII D8 QUEST CMOS'
_diffrn_measurement_method '\w and \f scans'
_diffrn_radiation_monochromator 'graphiteDouble Bounce Multilayer Mirror'
_diffrn_radiation_type MoK\a
_diffrn_radiation_wavelength 0.71073
_diffrn_reflns_av_R_equivalents 0.0228
_diffrn_reflns_limit_h_max 10
_diffrn_reflns_limit_h_min -10
_diffrn_reflns_limit_k_max 10
_diffrn_reflns_limit_k_min -10
_diffrn_reflns_limit_l_max 10
_diffrn_reflns_limit_l_min -10
_diffrn_reflns_number 17459
_diffrn_reflns_theta_full 26.000
_diffrn_reflns_theta_max 28.697
_diffrn_reflns_theta_min 3.161
_diffrn_standards_number 0
_exptl_absorpt_coefficient_mu 6.008
_exptl_absorpt_correction_T_max 0.7461
_exptl_absorpt_correction_T_min 0.7010
_exptl_absorpt_correction_type multi-scan
_exptl_absorpt_process_details
;
(<i>SADABS</i>; Bruker, 2014)
;
_exptl_crystal_colour colourless
_exptl_crystal_density_diffrn 3.846
_exptl_crystal_description block
_exptl_crystal_F_000 424
_exptl_crystal_size_max 0.26
_exptl_crystal_size_mid 0.22
_exptl_crystal_size_min 0.22
_refine_diff_density_max 0.285
_refine_diff_density_min -0.333
_refine_ls_extinction_method none
_refine_ls_goodness_of_fit_ref 1.178
_refine_ls_hydrogen_treatment refall
_refine_ls_matrix_type full
_refine_ls_number_parameters 72
_refine_ls_number_reflns 1004
_refine_ls_number_restraints 2
_refine_ls_restrained_S_all 1.178
_refine_ls_R_factor_all 0.0128
_refine_ls_R_factor_gt 0.0115
_refine_ls_shift/su_max 0.001
_refine_ls_shift/su_mean 0.000
_refine_ls_structure_factor_coef Fsqd
_refine_ls_weighting_details 'w=1/[\s^2^(Fo^2^)+(0.0107P)^2^+0.2955P] where P=(Fo^2^+2Fc^2^)/3'
_refine_ls_weighting_scheme calc
_refine_ls_wR_factor_gt 0.0260
_refine_ls_wR_factor_ref 0.0263
_reflns_number_gt 958
_reflns_number_total 1004
_reflns_threshold_expression I>2\s(I)
_cod_data_source_file wm5211sup1.cif
_cod_data_source_block I
_cod_database_code 2241132
_shelx_space_group_comment
;
The symmetry employed for this shelxl refinement is uniquely defined
by the following loop, which should always be used as a source of
symmetry information in preference to the above space-group names.
They are only intended as comments.
;
_shelxl_version_number 2014/6

loop_
_space_group_symop_operation_xyz
'x, y, z'
'-x, y+1/2, -z+1/2'
'-x, -y, -z'
'x, -y-1/2, z-1/2'

loop_
_atom_site_type_symbol
_atom_site_label
_atom_site_fract_x
_atom_site_fract_y
_atom_site_fract_z
_atom_site_U_iso_or_equiv
_atom_site_adp_type
_atom_site_calc_flag
_atom_site_occupancy
Cd Cd1 0.21887(2) 0.26013(2) 0.26053(2) 0.01330(5) Uani d 1
S S1 0.25524(6) 0.61729(5) 0.01217(5) 0.01018(8) Uani d 1
O O1 0.13754(18) 0.50022(16) -0.15811(17) 0.0183(2) Uani d 1
O O2 0.1103(2) 0.75977(15) -0.00480(19) 0.0169(3) Uani d 1
O O3 0.32756(18) 0.51255(16) 0.19211(17) 0.0168(2) Uani d 1
O O4 0.43393(18) 0.69973(18) 0.02148(18) 0.0184(2) Uani d 1
O O5 0.27603(19) 0.09752(16) 0.03844(17) 0.0140(2) Uani d 1
H H5A 0.400(3) 0.074(4) 0.110(3) 0.038(7) Uiso d 1
H H5B 0.216(3) -0.005(2) 0.016(3) 0.023(6) Uiso d 1

loop_
_atom_site_aniso_label
_atom_site_aniso_U_11
_atom_site_aniso_U_22
_atom_site_aniso_U_33
_atom_site_aniso_U_12
_atom_site_aniso_U_13
_atom_site_aniso_U_23
Cd1 0.01176(7) 0.01373(7) 0.01200(7) -0.00165(4) 0.00472(5) 0.00087(4)
S1 0.00809(16) 0.00898(17) 0.01063(17) 0.00001(13) 0.00310(14) 0.00041(13)
O1 0.0156(6) 0.0170(6) 0.0158(6) -0.0004(5) 0.0041(5) -0.0054(5)
O2 0.0122(6) 0.0134(6) 0.0206(6) 0.0027(4) 0.0058(5) -0.0018(4)
O3 0.0155(6) 0.0153(6) 0.0147(5) -0.0019(5) 0.0048(5) 0.0046(4)
O4 0.0101(5) 0.0224(6) 0.0198(6) -0.0022(5) 0.0061(5) 0.0047(5)
O5 0.0120(5) 0.0133(5) 0.0145(5) -0.0008(4) 0.0055(5) -0.0001(4)

loop_
_atom_type_symbol
_atom_type_description
_atom_type_scat_dispersion_real
_atom_type_scat_dispersion_imag
_atom_type_scat_source
Cd Cd -0.8075 1.2024 'International Tables Vol C Tables 4.2.6.8 and 6.1.1.4'
H H 0.0000 0.0000 'International Tables Vol C Tables 4.2.6.8 and 6.1.1.4'
O O 0.0106 0.0060 'International Tables Vol C Tables 4.2.6.8 and 6.1.1.4'
S S 0.1246 0.1234 'International Tables Vol C Tables 4.2.6.8 and 6.1.1.4'

loop_
_geom_angle_atom_site_label_1
_geom_angle_atom_site_label_2
_geom_angle_atom_site_label_3
_geom_angle_site_symmetry_1
_geom_angle_site_symmetry_3
_geom_angle
O1 Cd1 O2 4_566 3_565 82.50(4)
O1 Cd1 O3 4_566 . 175.24(4)
O1 Cd1 O4 4_566 2_645 89.31(5)
O1 Cd1 O5 4_566 4_566 92.57(4)
O1 Cd1 O5 4_566 . 88.62(4)
O2 Cd1 O4 3_565 2_645 161.94(4)
O2 Cd1 O5 3_565 . 80.22(4)
O2 Cd1 O5 3_565 4_566 117.97(4)
O3 Cd1 O2 . 3_565 101.65(4)
O3 Cd1 O4 . 2_645 86.05(4)
O3 Cd1 O5 . . 89.80(4)
O3 Cd1 O5 . 4_566 87.54(4)
O4 Cd1 O5 2_645 4_566 78.31(4)
O4 Cd1 O5 2_645 . 83.53(4)
O5 Cd1 O5 4_566 . 161.78(6)
O1 S1 O2 . . 106.70(7)
O1 S1 O3 . . 109.76(7)
O3 S1 O2 . . 109.52(8)
O4 S1 O1 . . 112.43(8)
O4 S1 O2 . . 109.35(7)
O4 S1 O3 . . 109.03(7)
S1 O1 Cd1 . 4_565 131.81(7)
S1 O2 Cd1 . 3_565 116.42(7)
S1 O3 Cd1 . . 134.06(7)
S1 O4 Cd1 . 2_655 140.91(8)
Cd1 O5 Cd1 4_565 . 119.27(5)
Cd1 O5 H5A 4_565 . 109.7(18)
Cd1 O5 H5A . . 99.9(18)
Cd1 O5 H5B 4_565 . 113.3(14)
Cd1 O5 H5B . . 108.6(14)
H5A O5 H5B . . 104(2)

loop_
_geom_bond_atom_site_label_1
_geom_bond_atom_site_label_2
_geom_bond_site_symmetry_2
_geom_bond_distance
Cd1 O1 4_566 2.2417(12)
Cd1 O2 3_565 2.2530(13)
Cd1 O3 . 2.2421(12)
Cd1 O4 2_645 2.3112(12)
Cd1 O5 4_566 2.3210(12)
Cd1 O5 . 2.4024(12)
S1 O1 . 1.4703(12)
S1 O2 . 1.4845(12)
S1 O3 . 1.4831(12)
S1 O4 . 1.4584(12)
O1 Cd1 4_565 2.2417(12)
O2 Cd1 3_565 2.2530(13)
O4 Cd1 2_655 2.3112(12)
O5 Cd1 4_565 2.3211(12)
O5 H5A . 0.822(17)
O5 H5B . 0.859(16)

loop_
_geom_hbond_atom_site_label_D
_geom_hbond_atom_site_label_H
_geom_hbond_atom_site_label_A
_geom_hbond_site_symmetry_A
_geom_hbond_distance_DH
_geom_hbond_distance_HA
_geom_hbond_distance_DA
_geom_hbond_angle_DHA
O5 H5A O3 2_645 0.822(17) 1.883(17) 2.6958(17) 170(3)
O5 H5B O2 1_545 0.859(16) 1.899(17) 2.7530(17) 173(2)

loop_
_geom_torsion_atom_site_label_1
_geom_torsion_atom_site_label_2
_geom_torsion_atom_site_label_3
_geom_torsion_atom_site_label_4
_geom_torsion_site_symmetry_4
_geom_torsion
O1 S1 O2 Cd1 3_565 2.46(10)
O1 S1 O3 Cd1 . -23.82(12)
O1 S1 O4 Cd1 2_655 -135.57(12)
O2 S1 O1 Cd1 4_565 -173.39(9)
O2 S1 O3 Cd1 . 93.01(11)
O2 S1 O4 Cd1 2_655 106.10(13)
O3 S1 O1 Cd1 4_565 -54.81(11)
O3 S1 O2 Cd1 3_565 -116.29(8)
O3 S1 O4 Cd1 2_655 -13.61(15)
O4 S1 O1 Cd1 4_565 66.74(12)
O4 S1 O2 Cd1 3_565 124.30(8)
O4 S1 O3 Cd1 . -147.38(10)

_cod_database_fobs_code 2241132
